data_1570812
loop_
_publ_author_name
'M&#xf6;bs, Martin'
'Graubner, Tim'
'Karttunen, Antti J.'
'Kraus, Florian'

_publ_section_title
;
 [Br<sub>4</sub>F<sub>21</sub>]<sup>-</sup> - a unique molecular
 tetrahedral interhalogen ion containing a &#x3bc;<sub>4</sub>-bridging
 fluorine atom surrounded by BrF<sub>5</sub> molecules.
;
_journal_issue 9
_journal_name_full 'Chemical science'
_journal_page_first 3273
_journal_page_last 3278
_journal_paper_doi 10.1039/d3sc06688f
_journal_volume 15
_journal_year 2024
_chemical_formula_moiety '5(Br F5), C4 H12 N, F'
_chemical_formula_sum 'C4 H12 Br5 F26 N'
_chemical_formula_weight 967.70
_chemical_name_systematic 'Tetramethylammonium (henicosafluoridotetrabromate(V))-bromine pentafluoride (1/1)'
_chemical_properties_physical Moisture-sensitive
_space_group_crystal_system cubic
_space_group_IT_number 198
_space_group_name_Hall 'P 2ac 2ab 3'
_space_group_name_H-M_alt 'P 21 3'
_atom_sites_solution_hydrogens geom
_atom_sites_solution_primary dual
_atom_sites_solution_secondary difmap
_audit_creation_method SHELXL-2019/3
_audit_update_record
;
2023-11-29 deposited with the CCDC.	2024-01-19 downloaded from the CCDC.
;
_cell_angle_alpha 90
_cell_angle_beta 90
_cell_angle_gamma 90
_cell_formula_units_Z 4
_cell_length_a 13.389(4)
_cell_length_b 13.389(4)
_cell_length_c 13.389(4)
_cell_measurement_reflns_used 9797
_cell_measurement_temperature 100
_cell_measurement_theta_max 33.1300
_cell_measurement_theta_min 2.1512
_cell_volume 2400.2(12)
_computing_cell_refinement 'SAINT V8.38A (Bruker AXS Inc., 2017)'
_computing_data_collection 'APEX3 v2018.7-2 (Bruker AXS)'
_computing_data_reduction 'SAINT V8.38A (Bruker AXS Inc., 2017)'
_computing_molecular_graphics 'Diamond V4.6.8 (Brandenburg, Crystal Impact)'
_computing_structure_refinement 'SHELXL-2019/2 (Sheldrick, 2019)'
_computing_structure_solution 'SHELXT 2018/2 (Sheldrick, 2018)'
_diffrn_ambient_temperature 100
_diffrn_detector_area_resol_mean 10.42
_diffrn_measured_fraction_theta_full 1.000
_diffrn_measured_fraction_theta_max 1.000
_diffrn_measurement_device_type 'Bruker D8 QUEST'
_diffrn_measurement_method '\f and \w scans'
_diffrn_radiation_type MoK\a
_diffrn_radiation_wavelength 0.71073
_diffrn_reflns_av_R_equivalents 0.0504
_diffrn_reflns_av_unetI/netI 0.0207
_diffrn_reflns_Laue_measured_fraction_full 1.000
_diffrn_reflns_Laue_measured_fraction_max 1.000
_diffrn_reflns_limit_h_max 20
_diffrn_reflns_limit_h_min -20
_diffrn_reflns_limit_k_max 20
_diffrn_reflns_limit_k_min -20
_diffrn_reflns_limit_l_max 20
_diffrn_reflns_limit_l_min -20
_diffrn_reflns_number 61002
_diffrn_reflns_point_group_measured_fraction_full 1.000
_diffrn_reflns_point_group_measured_fraction_max 0.999
_diffrn_reflns_theta_full 25.242
_diffrn_reflns_theta_max 33.745
_diffrn_reflns_theta_min 2.151
_diffrn_source 'Incoatec Microfocus'
_exptl_absorpt_coefficient_mu 8.569
_exptl_absorpt_correction_T_max 0.2047
_exptl_absorpt_correction_T_min 0.0987
_exptl_absorpt_correction_type numerical
_exptl_absorpt_process_details
;
 SADABS 2016/2: Krause, L., Herbst-Irmer, R., Sheldrick G.M. & Stalke D.,
 J. Appl. Cryst. 48 (2015) 3-10
;
_exptl_crystal_colour colorless
_exptl_crystal_density_diffrn 2.678
_exptl_crystal_density_meas ?
_exptl_crystal_description block
_exptl_crystal_F_000 1808
_exptl_crystal_size_max 0.465
_exptl_crystal_size_mid 0.431
_exptl_crystal_size_min 0.331
_exptl_transmission_factor_max 'not measured'
_exptl_transmission_factor_min 'not measured'
_refine_diff_density_max 0.450
_refine_diff_density_min -0.517
_refine_diff_density_rms 0.091
_refine_ls_abs_structure_details
;
 Twinning involves inversion, so Flack parameter cannot be determined
;
_refine_ls_extinction_method none
_refine_ls_goodness_of_fit_ref 1.035
_refine_ls_hydrogen_treatment constr
_refine_ls_matrix_type full
_refine_ls_number_parameters 179
_refine_ls_number_reflns 3221
_refine_ls_number_restraints 54
_refine_ls_restrained_S_all 1.058
_refine_ls_R_factor_all 0.0273
_refine_ls_R_factor_gt 0.0248
_refine_ls_shift/su_max 0.001
_refine_ls_shift/su_mean 0.000
_refine_ls_structure_factor_coef Fsqd
_refine_ls_weighting_details 'w=1/[\s^2^(Fo^2^)+(0.0445P)^2^+0.2842P] where P=(Fo^2^+2Fc^2^)/3'
_refine_ls_weighting_scheme calc
_refine_ls_wR_factor_gt 0.0645
_refine_ls_wR_factor_ref 0.0655
_reflns_Friedel_coverage 0.812
_reflns_Friedel_fraction_full 1.000
_reflns_Friedel_fraction_max 0.998
_reflns_number_gt 3042
_reflns_number_total 3221
_reflns_threshold_expression 'I > 2\s(I)'
_cod_data_source_file d3sc06688f2.cif
_cod_data_source_block '[N(CH3)4][Br4F21]-BrF5'
_cod_depositor_comments
;
The following automatic conversions were performed:

data item '_exptl_crystal_density_meas' value 'not measured' was
changed to '?' -- the value is perceived as not measured.

Automatic conversion script
Id: cif_fix_values 8170 2020-07-09 18:12:32Z antanas 

 Adding full bibliography for 1570812.cif.
;
_cod_original_cell_volume 2400(2)
_cod_database_code 1570812
_shelx_shelxl_version_number 2019/3
_shelx_space_group_comment
;
The symmetry employed for this shelxl refinement is uniquely defined
by the following loop, which should always be used as a source of
symmetry information in preference to the above space-group names.
They are only intended as comments.
;
_shelx_estimated_absorpt_t_min 0.109
_shelx_estimated_absorpt_t_max 0.164

loop_
_space_group_symop_operation_xyz
'x, y, z'
'-x+1/2, -y, z+1/2'
'-x, y+1/2, -z+1/2'
'x+1/2, -y+1/2, -z'
'z, x, y'
'z+1/2, -x+1/2, -y'
'-z+1/2, -x, y+1/2'
'-z, x+1/2, -y+1/2'
'y, z, x'
'-y, z+1/2, -x+1/2'
'y+1/2, -z+1/2, -x'
'-y+1/2, -z, x+1/2'

loop_
_atom_site_label
_atom_site_type_symbol
_atom_site_fract_x
_atom_site_fract_y
_atom_site_fract_z
_atom_site_U_iso_or_equiv
_atom_site_adp_type
_atom_site_occupancy
_atom_site_site_symmetry_order
_atom_site_calc_flag
_atom_site_refinement_flags_posn
_atom_site_refinement_flags_adp
_atom_site_refinement_flags_occupancy
_atom_site_disorder_assembly
_atom_site_disorder_group
Br1 Br 0.14698(2) 0.14698(2) 0.14698(2) 0.02843(14) Uani 1 3 d S T P . .
Br2 Br 0.36683(3) 0.36404(3) 0.14815(3) 0.02639(9) Uani 1 1 d . . . . .
Br3 Br 0.46870(3) 0.46870(3) 0.46870(3) 0.04010(19) Uani 1 3 d S T P . .
F1 F 0.25366(14) 0.25366(14) 0.25366(14) 0.0219(6) Uani 1 3 d S T P A .
F1A F 0.063(5) 0.068(7) 0.1003(16) 0.060(6) Uani 0.3333 1 d . . P A -1
F1B F 0.0745(18) 0.2406(15) 0.0737(17) 0.095(5) Uani 0.3333 1 d . U P A -1
F1C F 0.2078(15) 0.1291(14) 0.0320(11) 0.064(3) Uani 0.3333 1 d . U P A -1
F1D F 0.2104(15) 0.0518(9) 0.1995(13) 0.060(3) Uani 0.3333 1 d . U P A -1
F1E F 0.0635(17) 0.1600(18) 0.2447(14) 0.084(5) Uani 0.3333 1 d . U P A -1
F2A F 0.4714(3) 0.4090(3) 0.0926(4) 0.0652(11) Uani 1 1 d . . . . .
F2B F 0.4249(4) 0.2464(3) 0.1311(4) 0.0701(15) Uani 1 1 d . . . . .
F2C F 0.3197(6) 0.3578(6) 0.0270(4) 0.104(3) Uani 1 1 d . . . . .
F2D F 0.3326(4) 0.4912(3) 0.1526(4) 0.0709(15) Uani 1 1 d . . . . .
F2E F 0.4412(4) 0.3724(7) 0.2583(4) 0.089(2) Uani 1 1 d . . . . .
F3A F 0.540(5) 0.558(3) 0.524(3) 0.059(6) Uani 0.3333 1 d . U P B -1
F3B F 0.5094(14) 0.3800(14) 0.5603(13) 0.068(4) Uani 0.3333 1 d . U P B -1
F3C F 0.5874(12) 0.441(2) 0.4087(16) 0.083(5) Uani 0.3333 1 d . U P B -1
F3D F 0.440(2) 0.5670(15) 0.3977(15) 0.073(5) Uani 0.3333 1 d . U P B -1
F3E F 0.3747(13) 0.4948(19) 0.5498(12) 0.067(4) Uani 0.3333 1 d . U P B -1
N1 N 0.7352(3) 0.7352(3) 0.7352(3) 0.0259(9) Uani 1 3 d S T P . .
C1 C 0.6707(3) 0.6707(3) 0.6707(3) 0.0356(16) Uani 1 3 d S T P C .
H1A H 0.606095 0.660379 0.703476 0.053 Uiso 0.3333 1 calc R U P . .
H1B H 0.703476 0.606095 0.660379 0.053 Uiso 0.3333 1 calc R U P . .
H1C H 0.660379 0.703476 0.606095 0.053 Uiso 0.3333 1 calc R U P . .
C2 C 0.8380(8) 0.7201(12) 0.7011(12) 0.054(3) Uani 0.5 1 d . . P C 1
H2A H 0.881164 0.771676 0.730023 0.081 Uiso 0.5 1 calc R U P C 1
H2B H 0.840396 0.724519 0.628034 0.081 Uiso 0.5 1 calc R U P C 1
H2C H 0.861346 0.654055 0.722285 0.081 Uiso 0.5 1 calc R U P C 1
C3 C 0.8160(9) 0.7917(16) 0.6765(9) 0.062(4) Uani 0.5 1 d . . P C 2
H3A H 0.854520 0.833795 0.722373 0.093 Uiso 0.5 1 calc R U P C 2
H3B H 0.784289 0.833760 0.625653 0.093 Uiso 0.5 1 calc R U P C 2
H3C H 0.860688 0.743697 0.644068 0.093 Uiso 0.5 1 calc R U P C 2

loop_
_atom_site_aniso_label
_atom_site_aniso_U_11
_atom_site_aniso_U_22
_atom_site_aniso_U_33
_atom_site_aniso_U_23
_atom_site_aniso_U_13
_atom_site_aniso_U_12
Br1 0.02843(14) 0.02843(14) 0.02843(14) -0.00650(14) -0.00650(14) -0.00650(14)
Br2 0.02618(18) 0.02442(17) 0.02858(18) 0.00427(14) 0.00501(14) -0.00481(13)
Br3 0.04010(19) 0.04010(19) 0.04010(19) -0.00966(15) -0.00966(15) -0.00966(15)
F1 0.0219(6) 0.0219(6) 0.0219(6) -0.0010(7) -0.0010(7) -0.0010(7)
F1A 0.049(12) 0.068(14) 0.063(11) -0.02(2) -0.010(16) -0.033(6)
F1B 0.089(5) 0.083(9) 0.113(11) -0.003(8) -0.053(8) 0.039(7)
F1C 0.089(5) 0.066(7) 0.038(5) -0.012(6) 0.022(6) -0.014(7)
F1D 0.089(5) 0.025(4) 0.065(8) 0.004(5) -0.014(7) 0.009(6)
F1E 0.089(5) 0.093(11) 0.069(9) -0.021(8) 0.032(7) -0.032(9)
F2A 0.052(2) 0.062(3) 0.081(3) 0.013(2) 0.036(2) -0.0139(19)
F2B 0.064(3) 0.0406(19) 0.106(4) 0.005(2) 0.040(3) 0.0095(19)
F2C 0.125(6) 0.131(7) 0.058(3) -0.002(4) -0.052(4) -0.012(5)
F2D 0.082(3) 0.0261(14) 0.104(4) 0.008(2) 0.045(3) 0.0013(17)
F2E 0.072(3) 0.145(6) 0.049(3) -0.018(3) -0.021(2) 0.010(4)
F3A 0.064(9) 0.052(10) 0.061(11) -0.012(7) -0.023(8) -0.026(8)
F3B 0.065(7) 0.081(8) 0.059(7) 0.013(6) -0.019(6) -0.014(7)
F3C 0.045(7) 0.113(12) 0.091(10) 0.012(9) 0.013(7) 0.001(9)
F3D 0.087(10) 0.060(8) 0.072(9) 0.014(7) -0.004(8) -0.034(8)
F3E 0.072(8) 0.084(9) 0.045(6) -0.013(7) 0.010(6) 0.014(8)
N1 0.0259(9) 0.0259(9) 0.0259(9) 0.0012(10) 0.0012(10) 0.0012(10)
C1 0.0356(16) 0.0356(16) 0.0356(16) -0.0034(14) -0.0034(14) -0.0034(14)
C2 0.026(4) 0.071(9) 0.064(8) -0.015(7) 0.004(5) -0.015(5)
C3 0.029(5) 0.120(14) 0.037(5) 0.010(6) 0.002(4) -0.034(7)

loop_
_atom_type_symbol
_atom_type_description
_atom_type_scat_dispersion_real
_atom_type_scat_dispersion_imag
_atom_type_scat_source
C C 0.0033 0.0016 'International Tables Vol C Tables 4.2.6.8 and 6.1.1.4'
H H 0.0000 0.0000 'International Tables Vol C Tables 4.2.6.8 and 6.1.1.4'
N N 0.0061 0.0033 'International Tables Vol C Tables 4.2.6.8 and 6.1.1.4'
F F 0.0171 0.0103 'International Tables Vol C Tables 4.2.6.8 and 6.1.1.4'
Br Br -0.2901 2.4595 'International Tables Vol C Tables 4.2.6.8 and 6.1.1.4'

loop_
_geom_angle_atom_site_label_1
_geom_angle_atom_site_label_2
_geom_angle_atom_site_label_3
_geom_angle
_geom_angle_site_symmetry_1
_geom_angle_site_symmetry_3
_geom_angle_publ_flag
F1A Br1 F1D 91(4) . . ?
F1A Br1 F1E 84.8(16) . . ?
F1D Br1 F1E 95.0(8) . . ?
F1A Br1 F1C 84.3(12) . . ?
F1D Br1 F1C 91.7(9) . . ?
F1E Br1 F1C 167.3(9) . . ?
F1A Br1 F1B 83(4) . . ?
F1D Br1 F1B 172.1(8) . . ?
F1E Br1 F1B 89.6(11) . . ?
F1C Br1 F1B 82.6(8) . . ?
F1A Br1 F1 166.6(5) . . ?
F1D Br1 F1 84.5(6) . . ?
F1E Br1 F1 83.0(7) . . ?
F1C Br1 F1 108.5(6) . . ?
F1B Br1 F1 102.5(6) . . ?
F2A Br2 F2C 84.7(3) . . ?
F2A Br2 F2D 83.5(2) . . ?
F2C Br2 F2D 89.1(3) . . ?
F2A Br2 F2B 84.1(2) . . ?
F2C Br2 F2B 89.8(4) . . ?
F2D Br2 F2B 167.6(2) . . ?
F2A Br2 F2E 83.1(3) . . ?
F2C Br2 F2E 167.2(3) . . ?
F2D Br2 F2E 93.3(3) . . ?
F2B Br2 F2E 85.2(3) . . ?
F2A Br2 F1 160.26(18) . . ?
F2C Br2 F1 105.9(3) . . ?
F2D Br2 F1 112.77(14) . . ?
F2B Br2 F1 79.43(14) . . ?
F2E Br2 F1 84.8(3) . . ?
F3D Br3 F3E 91.9(8) . . ?
F3D Br3 F3A 79.8(10) . . ?
F3E Br3 F3A 90(3) . . ?
F3D Br3 F3B 169.3(7) . . ?
F3E Br3 F3B 85.6(8) . . ?
F3A Br3 F3B 89.8(9) . . ?
F3D Br3 F3C 96.2(9) . . ?
F3E Br3 F3C 166.3(8) . . ?
F3A Br3 F3C 81(3) . . ?
F3B Br3 F3C 84.4(8) . . ?
Br1 F1 Br2 111.01(7) . 5 ?
Br1 F1 Br2 111.01(7) . . ?
Br2 F1 Br2 107.89(7) 5 . ?
C2 N1 C2 112.3(5) . 9 ?
C2 N1 C2 112.3(5) . 5 ?
C2 N1 C2 112.3(5) 9 5 ?
C2 N1 C1 106.4(6) . . ?
C2 N1 C1 106.4(6) 9 . ?
C2 N1 C1 106.4(6) 5 . ?
C1 N1 C3 113.3(5) . . ?
C2 N1 C3 71.7(9) . 9 ?
C2 N1 C3 41.1(9) 9 9 ?
C2 N1 C3 137.0(8) 5 9 ?
C1 N1 C3 113.3(5) . 9 ?
C3 N1 C3 105.4(6) . 9 ?
C2 N1 C3 137.0(8) . 5 ?
C2 N1 C3 71.7(9) 9 5 ?
C2 N1 C3 41.1(9) 5 5 ?
C1 N1 C3 113.3(5) . 5 ?
C3 N1 C3 105.4(6) . 5 ?
C3 N1 C3 105.4(6) 9 5 ?

loop_
_geom_bond_atom_site_label_1
_geom_bond_atom_site_label_2
_geom_bond_distance
_geom_bond_site_symmetry_2
_geom_bond_publ_flag
Br1 F1A 1.668(8) . ?
Br1 F1D 1.685(13) . ?
Br1 F1E 1.730(17) . ?
Br1 F1C 1.759(13) . ?
Br1 F1B 1.864(16) . ?
Br1 F1 2.474(3) . ?
Br2 F2A 1.696(3) . ?
Br2 F2C 1.743(5) . ?
Br2 F2D 1.764(4) . ?
Br2 F2B 1.771(4) . ?
Br2 F2E 1.783(4) . ?
Br2 F1 2.5447(14) . ?
Br3 F3D 1.667(19) . ?
Br3 F3E 1.699(15) . ?
Br3 F3A 1.700(8) . ?
Br3 F3B 1.792(15) . ?
Br3 F3C 1.818(17) . ?
N1 C2 1.465(12) . ?
N1 C2 1.465(12) 9 ?
N1 C2 1.465(12) 5 ?
N1 C1 1.495(9) . ?
N1 C3 1.536(12) . ?
N1 C3 1.536(12) 9 ?
N1 C3 1.536(12) 5 ?
